data_2103741
loop_
_publ_author_name
'De Ridder, Dirk J. A.'
'Goubitz, Kees'
'Fontijn, Margot'
'\<Capkov\'a, Pavla'
'Dova, Eva'
'Schenk, Henk'

_publ_section_title
;
 Influence of aromatic sulfonation on the geometry of
 [2.2]paracyclophane: crystal structures of one sulfonate, one
 disulfonic anhydride and five disulfonimides
;
_journal_issue 6
_journal_name_full 'Acta Crystallographica Section B'
_journal_page_first 780
_journal_page_last 790
_journal_paper_doi 10.1107/S0108768101013817
_journal_volume 57
_journal_year 2001
_chemical_formula_moiety 'C22 H19 N S2 O4'
_chemical_formula_sum 'C22 H19 N O4 S2'
_chemical_formula_weight 425.5
_chemical_name_systematic N-phenyl-[2.2]paracyclophane-4,15-disulfonimide
_space_group_IT_number 62
_symmetry_cell_setting orthorhombic
_symmetry_space_group_name_Hall '-P 2n 2a'
_symmetry_space_group_name_H-M 'P m c n'
_audit_creation_method from_xtal_archive_file_using_CIFIO
_cell_angle_alpha 90.00000
_cell_angle_beta 90.00000
_cell_angle_gamma 90.00000
_cell_formula_units_Z 4
_cell_length_a 9.915(2)
_cell_length_b 12.4260(10)
_cell_length_c 15.418(2)
_cell_measurement_reflns_used 23
_cell_measurement_temperature 293
_cell_measurement_theta_max 45.2
_cell_measurement_theta_min 40.1
_cell_volume 1899.6(5)
_computing_cell_refinement 'CELCON prog. comparable to xtal_LATCON'
_computing_data_collection 'Enraf-Nonius CAD4 software'
_computing_data_reduction
;
xtal_ADDREF (Davenport & Hall, 1992)_SORTRF (Hall, Spadaccini &
Stewart, 1992)
;
_computing_molecular_graphics 'xtal_ORTEP (Davenport, Hall & Dreissig, 1992)'
_computing_publication_material 'xtal_BONDLA_(Dreissig, Doherty, Stewart & Hall, 1992)_CIFIO_(Hall, 1992)'
_computing_structure_refinement 'xtal_CRYLSQ (Olthof-Hazekamp, 1992)'
_computing_structure_solution 'xtal_SIMPEL (Schenk & Hall, 1992)'
_diffrn_ambient_temperature 293
_diffrn_measurement_device 'ENRAF NONIUS CAD4'
_diffrn_measurement_method \q/2\q
_diffrn_radiation_monochromator graphite
_diffrn_radiation_source xray_tube
_diffrn_radiation_type 'Cu K\a'
_diffrn_radiation_wavelength 1.5418
_diffrn_reflns_av_R_equivalents 0
_diffrn_reflns_av_sigmaI/netI 0
_diffrn_reflns_limit_h_max 0
_diffrn_reflns_limit_h_min -12
_diffrn_reflns_limit_k_max 0
_diffrn_reflns_limit_k_min -15
_diffrn_reflns_limit_l_max 19
_diffrn_reflns_limit_l_min 0
_diffrn_reflns_number 2069
_diffrn_reflns_reduction_process perpendicular_monochr_Lp
_diffrn_reflns_theta_max 74.72
_diffrn_reflns_theta_min 4.57
_diffrn_standards_decay_% 0
_diffrn_standards_interval_time 60
_diffrn_standards_number 2
_exptl_absorpt_coefficient_mu 2.805
_exptl_absorpt_correction_type none
_exptl_crystal_colour colourless
_exptl_crystal_density_diffrn 1.488
_exptl_crystal_density_meas ?
_exptl_crystal_description block
_exptl_crystal_F_000 888
_exptl_crystal_size_max .60
_exptl_crystal_size_mid .60
_exptl_crystal_size_min .25
_refine_diff_density_max .394
_refine_diff_density_min -.515
_refine_ls_abs_structure_details none
_refine_ls_extinction_coef 74E2(2)
_refine_ls_extinction_method Zachariasen
_refine_ls_goodness_of_fit_all .859
_refine_ls_goodness_of_fit_ref .859
_refine_ls_hydrogen_treatment riding
_refine_ls_matrix_type full
_refine_ls_number_constraints 0
_refine_ls_number_parameters 185
_refine_ls_number_reflns 1793
_refine_ls_number_restraints 12
_refine_ls_R_factor_all .049
_refine_ls_R_factor_gt .049
_refine_ls_shift/esd_mean .006
_refine_ls_shift/su_max .077
_refine_ls_structure_factor_coef F
_refine_ls_weighting_details 1/[5.2+0.0051*\s(Fobs)^2^+0.00003/\s(Fobs)]
_refine_ls_weighting_scheme calc
_refine_ls_wR_factor_all .054
_refine_ls_wR_factor_ref .054
_reflns_number_gt 1793
_reflns_number_total 2069
_reflns_threshold_expression refl_observed_if_I_>_2.5_sigma(I_)
_cod_data_source_file an0584.cif
_cod_data_source_block PCF7
_cod_depositor_comments
;
The following automatic conversions were performed:
'_exptl_absorpt_correction_type' value 'None' changed to 'none' according
to '/home/saulius/struct/CIF-dictionaries/cif_core.dic' dictionary named
'cif_core.dic' version 2.4.1 from 2010-06-29.

Automatic conversion script
Id: cif_fix_enum 1527 2010-12-29 10:47:43Z saulius 

The following automatic conversions were performed:

'_exptl_absorpt_correction_type' value 'None' changed to 'none'
according to /home/saulius/struct/CIF-dictionaries/cif_core.dic
dictionary named 'cif_core.dic' version 2.4.1 from 2010-06-29.

Automatic conversion script
Id: cif_fix_values 1715 2011-07-08 13:25:40Z adriana 
;
_cod_original_sg_symbol_Hall -P_-2n_21
_cod_original_sg_symbol_H-M Pmcn
_cod_database_code 2103741

loop_
_symmetry_equiv_pos_as_xyz
+x,+y,+z
1/2+x,1/2+y,1/2-z
1/2+x,-y,-z
+x,1/2-y,1/2+z
-x,-y,-z
1/2-x,1/2-y,1/2+z
1/2-x,+y,+z
-x,1/2+y,1/2-z

loop_
_atom_site_aniso_label
_atom_site_aniso_U_11
_atom_site_aniso_U_22
_atom_site_aniso_U_33
_atom_site_aniso_U_12
_atom_site_aniso_U_13
_atom_site_aniso_U_23
C1 .025(2) .050(2) .032(2) -.0030(10) -.0040(10) -.0130(10)
C2 .0130(10) .047(2) .0280(10) -.0030(10) -.0030(10) -.0040(10)
C3 .0140(10) .042(2) .0260(10) .0010(10) .0000(10) .0000(10)
C4 .0190(10) .044(2) .0290(10) .0040(10) .0030(10) -.0040(10)
C5 .0210(10) .041(2) .043(2) .0070(10) .0050(10) .0030(10)
C6 .027(2) .056(2) .037(2) .006(2) .0010(10) .012(2)
C7 .0230(10) .063(2) .0260(10) .002(2) -.0030(10) .0000(10)
C8 .043(2) .039(2) .065(3) .003(2) .014(2) -.002(2)
C17 .021(2) .034(2) .057(3) .00000 .00000 .007(2)
C18 .032(2) .051(3) .053(3) .00000 .00000 .016(3)
C19 .034(3) .074(5) .095(6) .00000 .00000 .044(4)
C20 .034(3) .056(5) .165(9) .00000 .00000 .044(5)
C21 .051(4) .038(4) .152(8) .00000 .00000 -.014(5)
C22 .050(3) .043(3) .091(5) .00000 .00000 -.016(3)
N .018(2) .034(2) .035(2) .00000 .00000 -.001(2)
S .0203(4) .0423(4) .0250(4) .0014(3) .0034(3) .0015(3)
O1 .0470(10) .0550(10) .0270(10) .0120(10) .0070(10) .0000(10)
O2 .0240(10) .0530(10) .0530(10) -.0090(10) .0020(10) .0060(10)

loop_
_atom_site_label
_atom_site_fract_x
_atom_site_fract_y
_atom_site_fract_z
_atom_site_U_iso_or_equiv
_atom_site_thermal_displace_type
C1 .3311(3) .4714(3) .9892(2) .035(2) Uani
C2 .3884(3) .3638(3) .9624(2) .0300(10) Uani
C3 .3983(3) .3286(2) .8763(2) .0270(10) Uani
C4 .3991(3) .2195(3) .8547(2) .0310(10) Uani
C5 .3882(3) .1424(3) .9195(2) .035(2) Uani
C6 .4090(3) .1766(3) 1.0042(2) .040(2) Uani
C7 .4100(3) .2850(3) 1.0251(2) .038(2) Uani
C8 .3298(4) .0330(3) .8998(3) .049(2) Uani
C17 .25000 .5885(4) .7493(4) .037(2) Uani
C18 .25000 .5904(5) .6596(4) .045(3) Uani
C19 .25000 .6887(6) .6170(5) .068(4) Uani
C20 .25000 .7816(6) .6620(8) .085(6) Uani
C21 .25000 .7803(6) .7507(8) .080(5) Uani
C22 .25000 .6816(5) .7971(5) .061(4) Uani
N .25000 .4851(3) .7956(2) .029(2) Uani
S .40094(7) .41988(6) .78910(4) .0292(4) Uani
O1 .4099(3) .3608(2) .71000(10) .0430(10) Uani
O2 .4977(2) .5032(2) .8058(2) .0430(10) Uani
H101 .362(3) .486(3) 1.0500(10) .040(10) Uiso
H102 .363(3) .529(2) .949(2) .032(9) Uiso
H4 .397(4) .200(3) .7925(8) .040(10) Uiso
H6 .407(4) .123(2) 1.052(2) .039(9) Uiso
H7 .407(4) .308(3) 1.0870(9) .050(10) Uiso
H81 .359(4) .008(3) .8420(10) .070(10) Uiso
H82 .366(4) -.019(2) .943(2) .060(10) Uiso
H22 .25000 .679(5) .8617(9) .050(10) Uiso
H18 .25000 .521(2) .628(3) .050(10) Uiso
H19 .25000 .691(6) .5523(9) .09(2) Uiso
H20 .25000 .856(2) .637(4) .07(2) Uiso
H21 .25000 .841(4) .794(4) .10(3) Uiso

loop_
_atom_type_symbol
_atom_type_scat_dispersion_real
_atom_type_scat_dispersion_imag
_atom_type_scat_source
C .017 .009 Int._Tables_Vol_IV_Tables_2.2B_and_2.3.1
N .029 .018 Int._Tables_Vol_IV_Tables_2.2B_and_2.3.1
O .047 .032 Int._Tables_Vol_IV_Tables_2.2B_and_2.3.1
S .319 .557 Int._Tables_Vol_IV_Tables_2.2B_and_2.3.1
H 0 0 Int._Tables_Vol_IV_Tables_2.2B_and_2.3.1

loop_
_geom_angle_atom_site_label_1
_geom_angle_atom_site_label_2
_geom_angle_atom_site_label_3
_geom_angle_site_symmetry_1
_geom_angle_site_symmetry_3
_geom_angle
_geom_angle_publ_flag
H101 C1 H102 . . 111(2) ?
H101 C1 C2 . . 108(2) ?
H101 C1 C1 . 7 108(2) ?
H102 C1 C2 . . 110(2) ?
H102 C1 C1 . 7 108(2) ?
C2 C1 C1 . 7 112.1(3) yes
C7 C2 C3 . . 115.3(3) yes
C7 C2 C1 . . 119.3(3) yes
C3 C2 C1 . . 124.2(3) yes
C4 C3 C2 . . 121.9(3) yes
C4 C3 S . . 116.4(2) yes
C2 C3 S . . 121.6(2) yes
H4 C4 C5 . . 122(2) ?
H4 C4 C3 . . 118(2) ?
C5 C4 C3 . . 119.9(3) ?
C6 C5 C4 . . 117.0(3) yes
C6 C5 C8 . . 121.5(3) yes
C4 C5 C8 . . 120.5(3) yes
H6 C6 C7 . . 119.0(10) ?
H6 C6 C5 . . 119.0(10) ?
C7 C6 C5 . . 121.2(3) ?
H7 C7 C6 . . 120(2) ?
H7 C7 C2 . . 118(2) ?
C6 C7 C2 . . 121.4(3) ?
H81 C8 H82 . . 107(3) ?
H81 C8 C5 . . 111(2) ?
H81 C8 C8 . 7 107(2) ?
H82 C8 C5 . . 108(2) ?
H82 C8 C8 . 7 111(2) ?
C5 C8 C8 . 7 112.6(3) yes
C22 C17 C18 . . 121.4(5) ?
C22 C17 N . . 118.5(5) ?
C18 C17 N . . 120.1(4) ?
H18 C18 C17 . . 119(3) ?
H18 C18 C19 . . 122(3) ?
C17 C18 C19 . . 119.3(6) ?
H19 C19 C20 . . 119(4) ?
H19 C19 C18 . . 120(4) ?
C20 C19 C18 . . 120.7(8) ?
H20 C20 C19 . . 126(3) ?
H20 C20 C21 . . 113(3) ?
C19 C20 C21 . . 120.3(8) ?
H21 C21 C20 . . 131(3) ?
H21 C21 C22 . . 108(3) ?
C20 C21 C22 . . 121.0(7) ?
H22 C22 C17 . . 121(3) ?
H22 C22 C21 . . 122(3) ?
C17 C22 C21 . . 117.3(7) ?
C17 N S . 7 112.80(10) ?
C17 N S . . 112.80(10) ?
S N S 7 . 122.8(2) yes
O1 S O2 . . 118.90(10) ?
O1 S N . . 110.4(2) ?
O1 S C3 . . 108.90(10) ?
O2 S N . . 103.5(2) ?
O2 S C3 . . 109.80(10) ?
N S C3 . . 104.4(2) yes

loop_
_geom_bond_atom_site_label_1
_geom_bond_atom_site_label_2
_geom_bond_site_symmetry_2
_geom_bond_distance
_geom_bond_publ_flag
C1 H101 . 1.00(2) ?
C1 H102 . 1.00(3) ?
C1 C2 . 1.511(5) yes
C1 C1 7 1.608(4) yes
C2 C7 . 1.393(5) yes
C2 C3 . 1.401(4) yes
C3 C4 . 1.396(4) yes
C3 S . 1.759(3) yes
C4 H4 . .99(2) ?
C4 C5 . 1.389(5) yes
C5 C6 . 1.388(5) yes
C5 C8 . 1.508(5) yes
C6 H6 . 1.00(2) ?
C6 C7 . 1.385(5) yes
C7 H7 . 1.00(2) ?
C8 H81 . .99(3) ?
C8 H82 . 1.00(3) ?
C8 C8 7 1.583(6) yes
C17 C22 . 1.372(8) ?
C17 C18 . 1.383(8) ?
C17 N . 1.469(6) ?
C18 H18 . 1.00(4) no
C18 C19 . 1.390(10) ?
C19 H19 . 1.00(2) ?
C19 C20 . 1.350(10) ?
C20 H20 . 1.00(3) ?
C20 C21 . 1.37(2) ?
C21 H21 . 1.00(6) ?
C21 C22 . 1.420(10) ?
C22 H22 . 1.00(2) ?
N S 7 1.705(2) yes
N S . 1.705(2) yes
S O1 . 1.426(2) yes
S O2 . 1.435(3) yes

loop_
_geom_contact_atom_site_label_1
_geom_contact_atom_site_label_2
_geom_contact_distance
_geom_contact_site_symmetry_2
_geom_contact_publ_flag
H81 H82 1.60(4) . no
H101 H102 1.65(3) . no
C22 H21 1.98(6) . no
C21 H20 1.99(5) . no
C20 H19 2.03(4) . no
C2 H101 2.05(3) . no
C2 H7 2.05(2) . no
C5 H82 2.05(3) . no
C3 H4 2.05(3) . no
C7 H6 2.06(3) . no
C17 H18 2.06(5) . no
C17 H22 2.07(3) . no
C5 H6 2.07(2) . no
C6 H7 2.07(3) . no
C18 H19 2.07(5) . no
C5 H81 2.08(4) . no
C2 H102 2.08(2) . no
C5 H4 2.09(2) . no
C19 H18 2.10(3) . no
C8 H81 2.10(4) 7 no
C19 H20 2.10(3) . no
C21 H22 2.12(4) . no
C1 H101 2.13(3) 7 no
C1 H102 2.15(3) 7 no
C8 H82 2.15(4) 7 no
C20 H21 2.16(6) . no
H81 H81 2.16(6) 7 no
H101 H101 2.21(5) 7 no
H102 H102 2.24(5) 7 no
H22 H21 2.26(8) . no
H82 H82 2.30(5) 7 no
H101 H7 2.33(5) . no
C19 C21 2.350(10) . no
H6 H7 2.36(4) . no
C3 C7 2.360(4) . no
C4 C6 2.367(4) . no
O1 H4 2.37(3) . no
C18 C20 2.380(10) . no
C17 C21 2.384(8) . no
C17 C19 2.390(10) . no
C18 C22 2.403(9) . no
C3 C5 2.411(4) . no
H18 H19 2.42(7) . no
C5 C7 2.416(5) . no
H20 H21 2.42(8) . no
C2 C6 2.423(5) . no
C20 C22 2.430(10) . no
H19 H20 2.43(7) . no
O1 H6 2.44(2) 4_554 no
C22 N 2.442(7) . no
C2 C4 2.446(4) . no
H81 H21 2.46(6) 1_545 no
O1 O2 2.464(3) . no
C18 N 2.471(7) . no
N O2 2.472(2) 7 no
N O2 2.472(2) . no
H6 H82 2.47(4) . no
C1 C7 2.507(5) . no
C4 C8 2.515(5) . no
C6 C8 2.527(5) . no
H4 H81 2.54(5) . no
H102 H22 2.55(5) . no
C7 H101 2.57(3) . no
C5 C8 2.571(5) 7 no
C1 C3 2.574(4) . no
N O1 2.576(4) 7 no
N O1 2.576(4) . no
C1 C2 2.588(4) 7 no
H6 H82 2.59(5) 5_657 no
O2 H102 2.60(3) . no
C3 O1 2.598(3) . no
N H22 2.62(5) . no
C3 O2 2.619(4) . no
N H18 2.63(5) . no
H101 H20 2.63(5) 4_565 no
O2 H101 2.63(2) 5_667 no
H6 H18 2.64(4) 4 no
C1 H7 2.64(3) . no
C6 H82 2.64(3) . no
C17 S 2.646(4) 7 no
C17 S 2.646(4) . no
C4 H81 2.67(4) . no
N H102 2.67(3) 7 no
N H102 2.67(3) . no
O2 H81 2.68(3) 8_656 no
C4 S 2.688(3) . no
C8 H6 2.71(3) . no
S H4 2.73(3) . no
C3 C6 2.733(5) . no
C8 H4 2.74(3) . no
C3 N 2.737(4) . no
H101 H102 2.74(5) 5_667 no
C5 C5 2.740(4) 7 no
H81 H82 2.74(5) 7 no
C18 C21 2.740(10) . no
C2 C2 2.745(4) 7 no
C17 C20 2.750(10) . no
C4 C7 2.752(4) . no
C3 H102 2.76(2) . no
C2 S 2.764(3) . no
H101 H102 2.77(4) 7 no
C19 C22 2.780(10) . no
C17 O2 2.813(3) 7 no
C17 O2 2.813(3) . no
O1 H7 2.82(3) 4_554 no
C2 C5 2.830(5) . no
S H102 2.84(3) . no
O1 H18 2.84(3) . no
C4 O1 2.842(4) . no
H4 H4 2.91(5) 7 no
C3 C3 2.940(4) 7 no
H82 H19 2.95(6) 4 no
C4 C4 2.956(4) 7 no
S S 2.9930(10) 7 no
C8 H21 3.00(6) 1_545 no
O2 H7 3.02(3) 5_667 no
O1 H81 3.04(4) 8_656 no
O2 H4 3.06(3) 8_656 no
H82 H18 3.07(6) 4 no
C6 H82 3.08(4) 5_657 no
C4 H4 3.09(4) 7 no
C1 N 3.097(5) . no
H102 H7 3.10(5) 5_667 no
C2 H101 3.11(3) 5_667 no
H82 H21 3.11(6) 1_545 no
H7 H7 3.11(5) 7 no
C2 H102 3.12(3) 5_667 no
H6 H6 3.12(5) 7 no
C1 H101 3.15(3) 5_667 no
C6 C6 3.153(5) 7 no
S H18 3.16(4) . no
C2 O2 3.163(4) . no
H101 H101 3.16(4) 5_667 no
C4 C5 3.167(4) 7 no
C2 C3 3.168(4) 7 no
O1 O1 3.170(4) 7 no
H4 H7 3.17(2) 4_554 no
C7 C7 3.172(5) 7 no
C1 H102 3.18(3) 5_667 no
C5 H81 3.20(4) 7 no
C2 H101 3.20(3) 7 no
C6 O1 3.207(4) 4 no
C17 H21 3.21(6) . no
C22 H102 3.21(3) 7 no
C22 H102 3.21(3) . no
H82 H82 3.22(5) 5_657 no
O2 H20 3.22(2) 2_546 no
C1 S 3.227(3) . no
H102 H102 3.23(4) 5_667 no
C1 H20 3.23(4) 4_565 no
C2 H102 3.24(3) 7 no
C5 H82 3.24(4) 7 no
C7 H102 3.25(3) 5_667 no
C5 C6 3.251(5) 7 no
C21 H19 3.25(3) . no
C3 H7 3.260(10) . no
C3 C4 3.262(4) 7 no
C2 C7 3.263(4) 7 no
H6 H81 3.27(5) 5_657 no
C18 S 3.274(5) 7 no
C18 S 3.274(5) . no
C4 H6 3.27(2) . no
C6 H4 3.280(10) . no
C22 H20 3.28(5) . no
C2 N 3.282(4) . no
C4 H82 3.28(3) . no
C20 H18 3.29(3) . no
C7 H102 3.29(2) . no
C6 H6 3.29(4) 7 no
C22 H18 3.29(5) . no
C17 H19 3.29(3) . no
C7 H7 3.30(4) 7 no
C17 O1 3.298(5) 7 no
C17 O1 3.298(5) . no
C1 O2 3.299(4) . no
C2 H6 3.30(3) . no
C5 H7 3.30(2) . no
C6 H81 3.31(3) . no
C18 H22 3.31(2) . no
S H81 3.31(4) 8_656 no
C22 O2 3.312(5) . no
C22 O2 3.312(5) 7 no
C19 H21 3.31(6) . no
C18 H20 3.32(3) . no
C4 C8 3.317(5) 7 no
C2 H4 3.32(2) . no
C3 H101 3.33(2) . no
C8 H6 3.33(3) 5_657 no
C20 H22 3.33(3) . no
C21 H81 3.34(4) 1_565 no
C21 H81 3.34(4) 7_565 no
C1 H22 3.34(5) . no
H22 H19 3.35(5) 4_565 no
C17 H102 3.35(3) 7 no
C17 H102 3.35(3) . no
C18 O1 3.355(6) 7 no
C18 O1 3.355(6) . no
C1 C3 3.369(4) 7 no
C6 C8 3.373(5) 7 no
C1 C7 3.374(5) 7 no
C7 O1 3.378(4) 4 no
O1 H21 3.382(5) 2_546 no
S O1 3.394(3) 7 no
O2 H22 3.40(4) . no
H102 H20 3.42(6) 4_565 no
C1 C1 3.440(4) 5_667 no
C3 S 3.449(3) 7 no
C6 C7 3.453(5) 7 no
C1 H7 3.46(3) 7 no
C8 H4 3.48(3) 7 no
C6 H18 3.48(4) 4 no
C18 H6 3.49(3) 4_554 no
C18 H6 3.49(3) 6_554 no
H7 H22 3.49(4) 3_567 no
C6 H19 3.496(6) 2_546 no
C3 H101 3.51(3) 5_667 no
C18 O2 3.505(5) . no
C18 O2 3.505(5) 7 no
C8 H6 3.51(3) 7 no
C3 H20 3.510(5) 2_546 no
C5 H4 3.51(3) 7 no
H102 H7 3.51(4) . no
H101 H7 3.51(5) 7 no
C4 C19 3.528(3) 2_546 no
C1 C2 3.533(4) 5_667 no
C20 H101 3.55(3) 4_564 no
C20 H101 3.55(3) 6_564 no
O2 H21 3.56(4) 2_546 no
H4 H81 3.57(5) 7 no
O1 H82 3.57(3) 8_656 no
C21 O1 3.570(4) 2_456 no
C21 O1 3.570(4) 8_656 no
C2 H7 3.57(3) 7 no
C3 H4 3.57(3) 7 no
C5 H82 3.57(3) 5_657 no
C4 C20 3.573(4) 2_546 no
H6 H81 3.58(4) . no
C5 H6 3.58(3) 7 no
C22 S 3.582(6) . no
C22 S 3.582(6) 7 no
C3 C20 3.585(4) 2_546 no
H4 H82 3.60(4) . no
C19 H82 3.60(3) 4_554 no
C19 H82 3.60(3) 6_554 no
C1 O2 3.601(4) 5_667 no
S H101 3.62(3) 5_667 no
C8 O2 3.621(5) 8_646 no
C18 H82 3.64(3) 4_554 no
C18 H82 3.64(3) 6_554 no
C8 H18 3.66(5) 4 no
C5 H19 3.660(10) 2_546 no
C4 H81 3.68(4) 7 no
C5 C19 3.677(4) 2_546 no
C7 H101 3.69(3) 7 no
O2 H18 3.69(4) . no
S H6 3.69(2) 4_554 no
C21 H4 3.70(4) 2_456 no
C21 H4 3.70(4) 8_656 no
C20 H4 3.71(4) 2_456 no
C20 H4 3.71(4) 8_656 no
C3 C5 3.724(4) 7 no
S H22 3.73(5) . no
C3 H6 3.73(2) . no
C8 H19 3.73(6) 4 no
S H20 3.73(2) 2_546 no
C4 N 3.729(5) . no
C18 H21 3.73(6) . no
C21 N 3.732(8) . no
C4 O2 3.736(4) . no
C19 N 3.739(9) . no
C7 H4 3.74(2) . no
C21 H18 3.74(4) . no
C4 H7 3.75(2) . no
C17 H20 3.75(4) . no
C1 C6 3.751(5) . no
C3 C8 3.753(5) . no
C20 O2 3.753(7) 8_656 no
C20 O2 3.753(7) 2_456 no
C2 C4 3.755(4) 7 no
C6 H7 3.76(4) 7 no
C8 O1 3.756(5) 8_646 no
C7 H6 3.76(3) 7 no
C7 H19 3.76(2) 2_546 no
C7 C8 3.764(5) . no
C3 H102 3.77(3) 7 no
C6 H82 3.77(4) 7 no
C22 H4 3.77(3) 2_456 no
C22 H4 3.77(3) 8_656 no
C19 H4 3.77(3) 2_456 no
C19 H4 3.77(3) 8_656 no
C19 H22 3.77(2) . no
C22 H19 3.78(2) . no
C4 H19 3.780(9) 2_546 no
C4 O2 3.794(4) 8_646 no
C2 C6 3.811(5) 7 no
C5 C7 3.812(5) 7 no
C1 C4 3.815(5) . no
C7 O2 3.816(4) 5_667 no
C7 H101 3.82(3) 5_667 no
S H21 3.82(2) 2_546 no
C7 H22 3.820(10) 3_567 no
C17 H4 3.82(4) 2_456 no
C17 H4 3.82(4) 8_656 no
N H4 3.83(3) 7 no
N H4 3.83(3) . no
C18 H4 3.83(4) 2_456 no
C18 H4 3.83(4) 8_656 no
C21 O2 3.833(6) 2_456 no
C21 O2 3.833(6) 8_656 no
C4 C18 3.838(4) 2_546 no
S H102 3.84(3) 7 no
C22 H7 3.84(3) 3_467 no
C22 H7 3.84(3) 5_667 no
C5 C18 3.844(4) 2_546 no
O1 H4 3.85(3) 7 no
C3 C7 3.860(4) 7 no
C4 C6 3.863(5) 7 no
C6 C19 3.866(5) 2_546 no
C8 H82 3.87(4) 5_657 no
C4 H20 3.870(10) 2_546 no
C5 H6 3.90(3) 5_657 no
C2 O1 3.898(4) . no
C3 C19 3.899(5) 2_546 no
C2 H20 3.90(2) 2_546 no
C1 S 3.902(3) 7 no
O2 H4 3.90(3) . no
C4 C21 3.914(6) 2_546 no
C21 S 3.920(4) 2_456 no
C21 S 3.920(4) 8_656 no
C6 H101 3.94(3) . no
C20 S 3.937(4) 2_456 no
C20 S 3.937(4) 8_656 no
C2 C5 3.941(4) 7 no
C1 H7 3.96(3) 5_667 no
C6 C8 3.960(5) 5_657 no
C5 H18 3.96(2) 2_546 no
C8 C21 3.970(10) 1_545 no
C1 C7 3.975(5) 5_667 no
O1 H6 3.98(3) 6_554 no
C2 S 3.982(3) 7 no
C5 S 3.994(3) . no
C3 H102 4.00(3) 5_667 no
O2 H101 4.00(2) . no
C7 S 4.007(3) . no
C3 O1 4.009(4) 7 no
C4 S 4.009(3) 7 no
C7 H82 4.01(3) 5_657 no
C18 H81 4.01(4) 8_656 no
C18 H81 4.01(4) 2_456 no
C7 H82 4.01(3) . no
S H4 4.02(4) 7 no
C6 H81 4.02(4) 5_657 no
C20 O1 4.030(7) 2_456 no
C20 O1 4.030(7) 8_656 no
C1 C22 4.031(8) . no
C5 H18 4.03(4) 4 no
C3 H19 4.04(3) 2_546 no
C5 O2 4.042(4) 8_646 no
C22 O1 4.043(4) 8_656 no
C22 O1 4.043(4) 2_456 no
C3 C21 4.044(6) 2_546 no
C3 C17 4.052(6) . no
C1 C17 4.055(6) . no
C3 C6 4.091(5) 7 no
S O2 4.094(3) 7 no
C2 O2 4.096(4) 5_667 no
C4 C7 4.117(4) 7 no
S H101 4.12(2) . no
C1 C20 4.140(10) 4_565 no
C4 C17 4.163(4) 2_546 no
C5 C20 4.176(6) 2_546 no
C4 O1 4.177(4) 7 no
C2 C20 4.192(7) 2_546 no
C8 S 4.194(4) 8_646 no
C7 C19 4.195(6) 2_546 no
C1 C3 4.204(4) 5_667 no
C2 C2 4.206(4) 5_667 no
S H7 4.21(2) 4_554 no
S H4 4.21(3) 8_656 no
C4 C22 4.220(5) 2_546 no
C20 N 4.220(10) . no
C5 O1 4.225(4) . no
C2 C8 4.262(5) . no
C1 C5 4.266(5) . no
C21 O2 4.314(6) . no
C21 O2 4.314(6) 7 no
C8 C18 4.325(4) 2_546 no
C3 C8 4.329(5) 7 no
C1 O2 4.334(4) 7 no
C6 C18 4.354(5) 2_546 no
C8 C18 4.362(7) 4 no
C7 C22 4.365(6) 3_567 no
C2 C19 4.369(5) 2_546 no
C1 C6 4.375(5) 7 no
C7 C8 4.380(5) 7 no
C6 C18 4.386(7) 4 no
C1 C4 4.394(5) 7 no
C8 C19 4.408(9) 4 no
C7 C20 4.437(8) 2_546 no
C6 C20 4.438(8) 2_546 no
C6 S 4.488(4) . no
C19 S 4.520(8) . no
C19 S 4.520(8) 7 no
C1 S 4.535(3) 5_667 no
C6 S 4.554(3) 4 no

loop_
_geom_torsion_atom_site_label_1
_geom_torsion_atom_site_label_2
_geom_torsion_atom_site_label_3
_geom_torsion_atom_site_label_4
_geom_torsion_site_symmetry_1
_geom_torsion_site_symmetry_4
_geom_torsion
_geom_torsion_publ_flag
H101 C1 C2 C3 . . -163(2) no
H101 C1 C2 C7 . . 30(2) no
H102 C1 C2 C3 . . -41(2) no
H102 C1 C2 C7 . . 151(2) no
C1 C1 C2 C3 7 . 79.3(4) no
C1 C1 C2 C7 7 . -87.8(3) no
C1 C2 C3 C4 . . -153.8(3) no
C1 C2 C3 S . . 22.7(4) no
C7 C2 C3 C4 . . 13.8(4) no
C7 C2 C3 S . . -169.7(2) no
C1 C2 C7 C6 . . 153.6(3) no
C1 C2 C7 H7 . . -14(3) no
C3 C2 C7 C6 . . -14.6(4) no
C3 C2 C7 H7 . . 178(3) no
C2 C3 C4 C5 . . .8(4) no
C2 C3 C4 H4 . . 174(2) no
S C3 C4 C5 . . -175.8(2) no
S C3 C4 H4 . . -3(2) no
C2 C3 S N . . -61.4(3) no
C2 C3 S O1 . . -179.3(2) no
C2 C3 S O2 . . 49.0(3) no
C4 C3 S N . . 115.3(2) no
C4 C3 S O1 . . -2.7(3) no
C4 C3 S O2 . . -134.4(2) no
C3 C4 C5 C6 . . -14.9(4) no
C3 C4 C5 C8 . . 153.4(3) no
H4 C4 C5 C6 . . 173(3) no
H4 C4 C5 C8 . . -19(3) no
C4 C5 C6 C7 . . 14.2(5) no
C4 C5 C6 H6 . . -177(2) no
C8 C5 C6 C7 . . -154.0(3) no
C8 C5 C6 H6 . . 15(2) no
C4 C5 C8 H81 . . 38(2) no
C4 C5 C8 H82 . . 155(2) no
C4 C5 C8 C8 . 7 -81.5(4) no
C6 C5 C8 H81 . . -154(2) no
C6 C5 C8 H82 . . -37(2) no
C6 C5 C8 C8 . 7 86.2(4) no
C5 C6 C7 C2 . . .9(5) no
C5 C6 C7 H7 . . 168(3) no
H6 C6 C7 C2 . . -168(2) no
H6 C6 C7 H7 . . -1(4) no
C22 C17 C18 C19 . . -.00006(9) no
C22 C17 C18 H18 . . 180.0000 no
N C17 C18 C19 . . 180.0000 no
N C17 C18 H18 . . -.00006 no
C18 C17 C22 C21 . . -.00010(10) no
C18 C17 C22 H22 . . 180.0000 no
N C17 C22 C21 . . 180.0000 no
N C17 C22 H22 . . -.00010(10) no
C18 C17 N S . . 72.2(2) no
C18 C17 N S . 7 -72.2(2) no
C22 C17 N S . . -107.8(2) no
C22 C17 N S . 7 107.8(2) no
C17 C18 C19 C20 . . -.00010(10) no
C17 C18 C19 H19 . . 180.0000 no
H18 C18 C19 C20 . . 180.0000 no
H18 C18 C19 H19 . . -.0001(3) no
C18 C19 C20 C21 . . -.00010(10) no
C18 C19 C20 H20 . . 180.0000 no
H19 C19 C20 C21 . . 180.0000 no
H19 C19 C20 H20 . . -.0001(2) no
C19 C20 C21 C22 . . -.00010(10) no
C19 C20 C21 H21 . . 180.0000 no
H20 C20 C21 C22 . . 180.0000 no
H20 C20 C21 H21 . . -.0001(2) no
C20 C21 C22 C17 . . -.00010(10) no
C20 C21 C22 H22 . . 180.0000 no
H21 C21 C22 C17 . . 180.0000 no
H21 C21 C22 H22 . . -.00010(10) no
C17 N S C3 . . 159.9(3) no
C17 N S O1 . . -83.3(3) no
C17 N S O2 . . 45.0(3) no
S N S C3 7 . -59.8(3) no
S N S O1 7 . 57.0(3) no
S N S O2 7 . -174.7(2) no
